data_7058462
loop_
_publ_author_name
'Nicolaou, Maria'
'Drouza, Chryssoula'
'Keramidas, Anastasios'

_publ_section_title
;
 Controlled One Pot Synthesis of Polyoxofluorovanadate Molecular Hybrids
 Exhibiting Peroxidase Like Activity
;
_journal_name_full 'New Journal of Chemistry'
_journal_paper_doi 10.1039/C9NJ01999E
_journal_year 2019
_chemical_formula_sum 'C16 H36 F3 N4 O21 V7'
_chemical_formula_weight 1034.07
_space_group_crystal_system triclinic
_space_group_IT_number 2
_space_group_name_Hall '-P 1'
_space_group_name_H-M_alt 'P -1'
_symmetry_space_group_name_Hall '-P 1'
_symmetry_space_group_name_H-M 'P -1'
_atom_sites_solution_hydrogens mixed
_audit_creation_method SHELXL-2014
_audit_update_record
;
2017-10-18 deposited with the CCDC.    2019-06-10 downloaded from the CCDC.
;
_cell_angle_alpha 80.753(4)
_cell_angle_beta 85.342(4)
_cell_angle_gamma 82.676(4)
_cell_formula_units_Z 2
_cell_length_a 11.2527(5)
_cell_length_b 11.6167(4)
_cell_length_c 13.1053(7)
_cell_measurement_reflns_used 6067
_cell_measurement_temperature 100(2)
_cell_measurement_theta_max 29.4560
_cell_measurement_theta_min 3.5190
_cell_volume 1673.83(13)
_computing_cell_refinement
;
'Fri Mar 11 09:31:45 2016'
;
_computing_data_collection
;
'Fri Mar 11 09:31:45 2016'
;
_computing_data_reduction
;
'Fri Mar 11 09:31:45 2016'
;
_computing_structure_refinement 'SHELXL-2014 (Sheldrick, 2014)'
_diffrn_ambient_temperature 100(2)
_diffrn_detector_area_resol_mean 10.4223
_diffrn_measured_fraction_theta_full 0.998
_diffrn_measured_fraction_theta_max 0.831
_diffrn_measurement_device_type 'SuperNova, Dual, Cu at zero, Atlas'
_diffrn_measurement_method '\w scans'
_diffrn_radiation_type MoK\a
_diffrn_radiation_wavelength 0.71073
_diffrn_reflns_av_R_equivalents 0.0489
_diffrn_reflns_av_unetI/netI 0.0689
_diffrn_reflns_Laue_measured_fraction_full 0.998
_diffrn_reflns_Laue_measured_fraction_max 0.831
_diffrn_reflns_limit_h_max 15
_diffrn_reflns_limit_h_min -15
_diffrn_reflns_limit_k_max 14
_diffrn_reflns_limit_k_min -14
_diffrn_reflns_limit_l_max 18
_diffrn_reflns_limit_l_min -17
_diffrn_reflns_number 14045
_diffrn_reflns_point_group_measured_fraction_full 0.998
_diffrn_reflns_point_group_measured_fraction_max 0.831
_diffrn_reflns_theta_full 25.242
_diffrn_reflns_theta_max 29.657
_diffrn_reflns_theta_min 3.049
_diffrn_source 'SuperNova (Mo) X-ray Source'
_exptl_absorpt_coefficient_mu 1.974
_exptl_absorpt_correction_T_max 1.00000
_exptl_absorpt_correction_T_min 0.22556
_exptl_absorpt_correction_type multi-scan
_exptl_absorpt_process_details
;
'Fri Mar 11 09:31:45 2016'
;
_exptl_crystal_colour darkblue
_exptl_crystal_density_diffrn 2.052
_exptl_crystal_description
;
'Fri Mar 11 09:31:45 2016'
;
_exptl_crystal_F_000 1032
_refine_diff_density_max 1.007
_refine_diff_density_min -0.610
_refine_diff_density_rms 0.127
_refine_ls_extinction_method none
_refine_ls_goodness_of_fit_ref 1.045
_refine_ls_hydrogen_treatment mixed
_refine_ls_matrix_type full
_refine_ls_number_parameters 508
_refine_ls_number_reflns 7857
_refine_ls_number_restraints 0
_refine_ls_restrained_S_all 1.045
_refine_ls_R_factor_all 0.0498
_refine_ls_R_factor_gt 0.0380
_refine_ls_shift/su_max 0.000
_refine_ls_shift/su_mean 0.000
_refine_ls_structure_factor_coef Fsqd
_refine_ls_weighting_details 'w=1/[\s^2^(Fo^2^)+(0.0482P)^2^+0.4770P] where P=(Fo^2^+2Fc^2^)/3'
_refine_ls_weighting_scheme calc
_refine_ls_wR_factor_gt 0.0951
_refine_ls_wR_factor_ref 0.1080
_reflns_Friedel_coverage 0.000
_reflns_number_gt 6483
_reflns_number_total 7857
_reflns_threshold_expression 'I > 2\s(I)'
_cod_data_source_file c9nj01999e2.cif
_cod_data_source_block shelx
_cod_database_code 7058462
_shelx_space_group_comment
;
The symmetry employed for this shelxl refinement is uniquely defined
by the following loop, which should always be used as a source of
symmetry information in preference to the above space-group names.
They are only intended as comments.
;
_shelxl_version_number 2014-3

loop_
_space_group_symop_operation_xyz
'x, y, z'
'-x, -y, -z'

loop_
_atom_site_label
_atom_site_type_symbol
_atom_site_fract_x
_atom_site_fract_y
_atom_site_fract_z
_atom_site_U_iso_or_equiv
_atom_site_adp_type
_atom_site_occupancy
_atom_site_site_symmetry_order
_atom_site_calc_flag
_atom_site_refinement_flags_posn
_atom_site_refinement_flags_adp
V2 V 0.23800(4) 0.46869(4) 0.10619(4) 0.00760(12) Uani 1 1 d . .
V4 V 0.35582(4) 0.71934(4) 0.00638(4) 0.00748(12) Uani 1 1 d . .
V1 V 0.26468(4) 0.51867(4) -0.13506(4) 0.00788(12) Uani 1 1 d . .
V5 V 0.48791(4) 0.65552(4) -0.19293(4) 0.00756(12) Uani 1 1 d . .
V3 V 0.36895(4) 0.26960(4) -0.01128(4) 0.00821(12) Uani 1 1 d . .
V6 V 0.49749(4) 0.37082(4) -0.23292(4) 0.00872(12) Uani 1 1 d . .
V7 V 0.24582(5) 0.27879(4) -0.25316(4) 0.01198(12) Uani 1 1 d . .
F1 F 0.38776(15) 0.45420(13) -0.01007(13) 0.0086(3) Uani 1 1 d . .
O4 O 0.52441(18) 0.28786(17) -0.10598(16) 0.0087(4) Uani 1 1 d . .
O17 O 0.42696(18) 0.51706(17) -0.22321(16) 0.0095(4) Uani 1 1 d . .
O14 O 0.32807(18) 0.66069(16) -0.11621(16) 0.0088(4) Uani 1 1 d . .
O16 O 0.49457(18) 0.25497(16) 0.08458(16) 0.0085(4) Uani 1 1 d . .
O18 O 0.29309(18) 0.34946(16) -0.13488(16) 0.0094(4) Uani 1 1 d . .
O11 O 0.16237(18) 0.51548(16) -0.02841(16) 0.0086(4) Uani 1 1 d . .
O6 O 0.36262(18) 0.40493(16) 0.19978(16) 0.0094(4) Uani 1 1 d . .
F2 F 0.19581(18) 0.33823(16) -0.38128(16) 0.0227(4) Uani 1 1 d . .
O2 O 0.12114(18) 0.46742(17) 0.18484(17) 0.0123(4) Uani 1 1 d . .
F3 F 0.08452(17) 0.31127(17) -0.19778(16) 0.0226(5) Uani 1 1 d . .
O5 O 0.28960(18) 0.85071(17) -0.00140(17) 0.0113(4) Uani 1 1 d . .
O12 O 0.25071(18) 0.30453(16) 0.07631(16) 0.0087(4) Uani 1 1 d . .
O13 O 0.26548(18) 0.63211(16) 0.08934(16) 0.0087(4) Uani 1 1 d . .
O8 O 0.62468(19) 0.38002(18) -0.29570(17) 0.0135(5) Uani 1 1 d . .
O15 O 0.41484(19) 0.30158(18) -0.30455(17) 0.0131(5) Uani 1 1 d . .
O1 O 0.18316(19) 0.55877(17) -0.23184(16) 0.0121(4) Uani 1 1 d . .
N3 N 0.2249(3) 0.3527(2) 0.3893(2) 0.0141(6) Uani 1 1 d . .
N1 N 0.1205(3) 0.7225(2) 0.2799(2) 0.0150(6) Uani 1 1 d . .
O2W O 0.0066(2) 0.50912(19) 0.62081(18) 0.0177(5) Uani 1 1 d . .
O1W O 0.1165(2) 0.6921(2) 0.4911(2) 0.0293(6) Uani 1 1 d . .
O3 O 0.36084(19) 0.13423(17) -0.01913(17) 0.0129(5) Uani 1 1 d . .
O4W O 0.4186(2) 0.3809(2) 0.4936(2) 0.0279(6) Uani 1 1 d . .
O3W O 0.3395(2) 0.6012(2) 0.5579(2) 0.0296(6) Uani 1 1 d . .
O9 O 0.2591(2) 0.13854(19) -0.2398(2) 0.0275(6) Uani 1 1 d . .
C29 C -0.0048(3) 1.1799(3) 0.0151(3) 0.0156(7) Uani 1 1 d . .
H29A H 0.0515 1.1386 -0.0304 0.019 Uiso 1 1 calc R U
H29B H -0.0845 1.1819 -0.0088 0.019 Uiso 1 1 calc R U
C30 C 0.4123(3) -0.0663(3) 0.3949(3) 0.0177(7) Uani 1 1 d . .
H30 H 0.4657 -0.1341 0.3935 0.021 Uiso 1 1 calc R U
C31 C 0.2843(3) 0.0653(3) 0.4909(3) 0.0178(7) Uani 1 1 d . .
H31 H 0.2524 0.0861 0.5540 0.021 Uiso 1 1 calc R U
C32 C 0.3019(3) 0.1056(3) 0.3049(2) 0.0126(6) Uani 1 1 d . .
H32 H 0.2805 0.1527 0.2433 0.015 Uiso 1 1 calc R U
C33 C 0.3828(3) 0.0043(3) 0.3029(3) 0.0132(6) Uani 1 1 d . .
N4 N 0.5474(3) 0.0203(2) 0.1649(2) 0.0152(6) Uani 1 1 d . .
C35 C 0.0808(3) 1.0120(3) 0.1419(3) 0.0131(6) Uani 1 1 d . .
H35 H 0.1343 0.9905 0.0884 0.016 Uiso 1 1 calc R U
C36 C 0.1750(3) 0.8357(2) 0.2555(3) 0.0148(7) Uani 1 1 d . .
H36A H 0.2280 0.8338 0.1934 0.018 Uiso 1 1 calc R U
H36B H 0.2234 0.8422 0.3118 0.018 Uiso 1 1 calc R U
C37 C 0.4333(3) -0.0297(3) 0.2000(3) 0.0175(7) Uani 1 1 d . .
H37A H 0.4474 -0.1146 0.2063 0.021 Uiso 1 1 calc R U
H37B H 0.3750 -0.0021 0.1483 0.021 Uiso 1 1 calc R U
C38 C -0.0785(3) 1.1449(3) 0.2041(3) 0.0223(8) Uani 1 1 d . .
H38 H -0.1337 1.2117 0.1925 0.027 Uiso 1 1 calc R U
C39 C -0.0746(3) 1.0783(3) 0.3025(3) 0.0253(8) Uani 1 1 d . .
H39 H -0.1263 1.1015 0.3565 0.030 Uiso 1 1 calc R U
C40 C 0.0067(3) 0.9771(3) 0.3201(3) 0.0205(7) Uani 1 1 d . .
H40 H 0.0093 0.9325 0.3857 0.025 Uiso 1 1 calc R U
C41 C 0.2531(3) 0.1361(3) 0.3997(3) 0.0150(7) Uani 1 1 d . .
C42 C 0.1644(3) 0.2444(3) 0.4019(3) 0.0188(7) Uani 1 1 d . .
H42A H 0.1104 0.2506 0.3467 0.023 Uiso 1 1 calc R U
H42B H 0.1168 0.2373 0.4672 0.023 Uiso 1 1 calc R U
C43 C 0.0837(3) 0.9431(3) 0.2391(3) 0.0140(7) Uani 1 1 d . .
C44 C -0.0009(3) 1.1126(3) 0.1232(3) 0.0148(7) Uani 1 1 d . .
C30B C 0.3633(3) -0.0371(3) 0.4889(3) 0.0207(7) Uani 1 1 d . .
H30B H 0.3829 -0.0855 0.5503 0.025 Uiso 1 1 calc R U
N2 N 0.0247(3) 1.3026(2) 0.0072(3) 0.0127(6) Uani 1 1 d . .
O7 O 0.47017(19) 0.75103(17) -0.29444(17) 0.0133(5) Uani 1 1 d . .
H20N H 0.599(3) 0.011(3) 0.208(3) 0.003(8) Uiso 1 1 d . .
H11N H 0.278(4) 0.350(4) 0.436(4) 0.034(12) Uiso 1 1 d . .
H10N H 0.264(4) 0.366(4) 0.334(4) 0.035(12) Uiso 1 1 d . .
H12N H 0.172(4) 0.412(4) 0.401(3) 0.036(12) Uiso 1 1 d . .
H5N H 0.103(4) 0.706(3) 0.361(4) 0.035(11) Uiso 1 1 d . .
H4N H 0.051(4) 0.730(3) 0.247(3) 0.026(11) Uiso 1 1 d . .
H8N H 0.536(4) 0.103(4) 0.146(4) 0.041(12) Uiso 1 1 d . .
H22N H 0.037(3) 1.326(3) -0.048(3) 0.001(9) Uiso 1 1 d . .
H21N H -0.039(3) 1.359(3) 0.030(3) 0.012(8) Uiso 1 1 d . .
H23N H 0.074(4) 1.305(3) 0.033(3) 0.013(11) Uiso 1 1 d . .
H30N H 0.584(3) -0.013(3) 0.115(3) 0.017(9) Uiso 1 1 d . .
H31N H 0.166(4) 0.670(3) 0.259(3) 0.024(11) Uiso 1 1 d . .

loop_
_atom_site_aniso_label
_atom_site_aniso_U_11
_atom_site_aniso_U_22
_atom_site_aniso_U_33
_atom_site_aniso_U_23
_atom_site_aniso_U_13
_atom_site_aniso_U_12
V2 0.0062(2) 0.0074(2) 0.0089(3) -0.00128(19) 0.00039(19) -0.00033(19)
V4 0.0070(2) 0.0064(2) 0.0091(3) -0.00178(18) -0.00081(19) 0.00019(19)
V1 0.0070(2) 0.0075(2) 0.0095(3) -0.00228(19) -0.00160(19) -0.00021(19)
V5 0.0074(2) 0.0070(2) 0.0081(3) -0.00103(19) -0.00053(19) -0.00052(19)
V3 0.0077(3) 0.0067(2) 0.0105(3) -0.00166(19) -0.00159(19) -0.00080(19)
V6 0.0085(3) 0.0086(2) 0.0093(3) -0.00293(19) -0.0016(2) 0.00098(19)
V7 0.0111(3) 0.0100(2) 0.0154(3) -0.0031(2) -0.0038(2) -0.0004(2)
F1 0.0076(8) 0.0080(8) 0.0095(9) -0.0007(6) 0.0002(7) -0.0002(6)
O4 0.0078(10) 0.0110(10) 0.0076(11) -0.0020(8) -0.0023(8) -0.0003(8)
O17 0.0084(10) 0.0094(9) 0.0108(11) -0.0018(8) -0.0005(8) -0.0009(8)
O14 0.0086(10) 0.0087(9) 0.0095(11) -0.0020(8) -0.0002(8) -0.0017(8)
O16 0.0080(10) 0.0078(9) 0.0097(11) -0.0013(8) -0.0016(8) -0.0002(8)
O18 0.0088(10) 0.0072(9) 0.0130(11) -0.0031(8) -0.0027(8) -0.0003(8)
O11 0.0079(10) 0.0078(9) 0.0103(11) -0.0018(8) -0.0009(8) -0.0008(8)
O6 0.0078(10) 0.0100(10) 0.0107(11) -0.0028(8) -0.0006(8) -0.0005(8)
F2 0.0203(11) 0.0268(10) 0.0200(11) -0.0039(8) -0.0022(9) 0.0024(9)
O2 0.0084(11) 0.0144(10) 0.0134(12) -0.0017(9) 0.0008(9) -0.0005(8)
F3 0.0143(10) 0.0362(11) 0.0216(11) -0.0134(9) 0.0043(8) -0.0117(9)
O5 0.0096(11) 0.0099(10) 0.0145(12) -0.0034(8) -0.0005(9) 0.0008(8)
O12 0.0072(10) 0.0074(9) 0.0113(11) 0.0002(8) -0.0024(8) -0.0011(8)
O13 0.0086(10) 0.0092(9) 0.0086(11) -0.0024(8) -0.0004(8) -0.0009(8)
O8 0.0122(11) 0.0151(10) 0.0128(12) -0.0022(9) -0.0004(9) -0.0002(9)
O15 0.0114(11) 0.0141(10) 0.0148(12) -0.0066(9) -0.0027(9) 0.0012(9)
O1 0.0129(11) 0.0127(10) 0.0106(11) -0.0001(8) -0.0036(9) -0.0011(9)
N3 0.0146(15) 0.0147(14) 0.0118(15) -0.0006(11) 0.0004(12) 0.0005(12)
N1 0.0110(14) 0.0118(13) 0.0221(17) -0.0046(12) -0.0006(12) 0.0015(11)
O2W 0.0170(12) 0.0216(12) 0.0128(12) -0.0009(9) -0.0017(9) 0.0019(10)
O1W 0.0274(15) 0.0354(14) 0.0227(15) 0.0043(11) -0.0014(12) -0.0052(12)
O3 0.0135(11) 0.0110(10) 0.0147(12) -0.0031(9) -0.0024(9) -0.0015(9)
O4W 0.0254(15) 0.0362(14) 0.0227(15) -0.0038(11) -0.0052(11) -0.0043(12)
O3W 0.0244(15) 0.0426(16) 0.0213(15) -0.0030(12) -0.0020(11) -0.0039(12)
O9 0.0201(14) 0.0127(11) 0.0512(19) -0.0031(11) -0.0150(12) -0.0014(10)
C29 0.0138(16) 0.0122(14) 0.0222(18) -0.0040(13) -0.0052(13) -0.0019(12)
C30 0.0161(17) 0.0143(15) 0.0221(19) -0.0014(13) -0.0015(14) -0.0009(13)
C31 0.0189(17) 0.0236(17) 0.0113(17) -0.0044(13) 0.0039(13) -0.0049(14)
C32 0.0130(16) 0.0117(14) 0.0130(16) 0.0003(12) -0.0011(12) -0.0033(12)
C33 0.0145(16) 0.0111(14) 0.0160(17) -0.0051(12) 0.0016(13) -0.0065(12)
N4 0.0174(16) 0.0123(14) 0.0144(15) -0.0022(11) 0.0043(13) 0.0010(12)
C35 0.0102(15) 0.0133(14) 0.0171(17) -0.0060(12) -0.0017(12) -0.0015(12)
C36 0.0119(16) 0.0113(14) 0.0206(18) 0.0006(12) -0.0007(13) -0.0026(12)
C37 0.0236(18) 0.0119(15) 0.0183(18) -0.0044(13) -0.0004(14) -0.0046(13)
C38 0.0198(19) 0.0129(15) 0.032(2) -0.0030(14) 0.0060(16) 0.0023(14)
C39 0.026(2) 0.0193(17) 0.028(2) -0.0054(15) 0.0116(17) 0.0033(15)
C40 0.0250(19) 0.0156(15) 0.0197(19) -0.0019(13) 0.0051(15) -0.0022(14)
C41 0.0110(15) 0.0145(15) 0.0209(18) -0.0043(13) -0.0005(13) -0.0051(13)
C42 0.0159(17) 0.0170(16) 0.0239(19) -0.0055(14) 0.0038(14) -0.0035(13)
C43 0.0089(15) 0.0108(14) 0.0233(18) -0.0047(13) -0.0007(13) -0.0022(12)
C44 0.0120(16) 0.0105(14) 0.0229(19) -0.0024(13) -0.0035(13) -0.0040(12)
C30B 0.0223(19) 0.0221(17) 0.0172(18) 0.0018(14) -0.0068(15) -0.0027(14)
N2 0.0118(15) 0.0127(14) 0.0134(17) -0.0001(12) -0.0036(13) -0.0016(12)
O7 0.0165(12) 0.0103(10) 0.0126(12) 0.0006(8) -0.0019(9) -0.0020(9)

loop_
_atom_type_symbol
_atom_type_description
_atom_type_scat_dispersion_real
_atom_type_scat_dispersion_imag
_atom_type_scat_source
C C 0.0033 0.0016 'International Tables Vol C Tables 4.2.6.8 and 6.1.1.4'
H H 0.0000 0.0000 'International Tables Vol C Tables 4.2.6.8 and 6.1.1.4'
N N 0.0061 0.0033 'International Tables Vol C Tables 4.2.6.8 and 6.1.1.4'
O O 0.0106 0.0060 'International Tables Vol C Tables 4.2.6.8 and 6.1.1.4'
F F 0.0171 0.0103 'International Tables Vol C Tables 4.2.6.8 and 6.1.1.4'
V V 0.3005 0.5294 'International Tables Vol C Tables 4.2.6.8 and 6.1.1.4'

loop_
_geom_angle_atom_site_label_1
_geom_angle_atom_site_label_2
_geom_angle_atom_site_label_3
_geom_angle
_geom_angle_site_symmetry_1
_geom_angle_site_symmetry_3
O2 V2 O6 100.90(10) . .
O2 V2 O13 101.45(9) . .
O6 V2 O13 98.09(9) . .
O2 V2 O11 100.59(10) . .
O6 V2 O11 157.46(9) . .
O13 V2 O11 84.22(8) . .
O2 V2 O12 99.10(9) . .
O6 V2 O12 83.76(8) . .
O13 V2 O12 158.60(8) . .
O11 V2 O12 86.20(8) . .
O2 V2 F1 172.80(8) . .
O6 V2 F1 82.22(8) . .
O13 V2 F1 84.42(7) . .
O11 V2 F1 75.67(7) . .
O12 V2 F1 74.67(7) . .
O2 V2 V1 131.20(8) . .
O6 V2 V1 127.24(6) . .
O13 V2 V1 81.25(6) . .
O11 V2 V1 30.67(6) . .
O12 V2 V1 80.76(6) . .
F1 V2 V1 45.06(5) . .
O5 V4 O13 106.31(10) . .
O5 V4 O14 107.59(10) . .
O13 V4 O14 96.34(9) . .
O5 V4 O4 104.25(10) . 2_665
O13 V4 O4 94.21(9) . 2_665
O14 V4 O4 141.94(9) . 2_665
O5 V4 O16 101.06(9) . 2_665
O13 V4 O16 152.59(9) . 2_665
O14 V4 O16 76.52(8) . 2_665
O4 V4 O16 77.40(9) 2_665 2_665
O5 V4 V5 115.41(8) . .
O13 V4 V5 125.52(6) . .
O14 V4 V5 39.41(6) . .
O4 V4 V5 107.11(6) 2_665 .
O16 V4 V5 38.24(5) 2_665 .
O1 V1 O11 103.99(11) . .
O1 V1 O14 104.19(10) . .
O11 V1 O14 96.07(8) . .
O1 V1 O18 101.00(10) . .
O11 V1 O18 96.96(9) . .
O14 V1 O18 147.80(9) . .
O1 V1 O17 95.05(10) . .
O11 V1 O17 160.56(9) . .
O14 V1 O17 75.16(8) . .
O18 V1 O17 82.99(8) . .
O1 V1 F1 175.04(9) . .
O11 V1 F1 80.20(8) . .
O14 V1 F1 77.75(8) . .
O18 V1 F1 75.66(7) . .
O17 V1 F1 80.97(7) . .
O1 V1 V2 139.73(8) . .
O11 V1 V2 35.73(7) . .
O14 V1 V2 85.39(6) . .
O18 V1 V2 88.24(6) . .
O17 V1 V2 125.10(6) . .
F1 V1 V2 44.53(4) . .
O1 V1 V5 104.17(7) . .
O11 V1 V5 130.80(6) . .
O14 V1 V5 37.89(6) . .
O18 V1 V5 116.00(6) . .
O17 V1 V5 37.37(5) . .
F1 V1 V5 74.45(4) . .
V2 V1 V5 106.604(19) . .
O7 V5 O6 106.43(11) . 2_665
O7 V5 O16 104.81(10) . 2_665
O6 V5 O16 95.20(9) 2_665 2_665
O7 V5 O17 105.42(10) . .
O6 V5 O17 94.31(9) 2_665 .
O16 V5 O17 144.16(9) 2_665 .
O7 V5 O14 105.03(10) . .
O6 V5 O14 148.54(10) 2_665 .
O16 V5 O14 76.57(8) 2_665 .
O17 V5 O14 77.38(8) . .
O7 V5 V4 116.32(8) . .
O6 V5 V4 123.17(7) 2_665 .
O16 V5 V4 40.19(6) 2_665 .
O17 V5 V4 107.66(6) . .
O14 V5 V4 37.50(6) . .
O7 V5 V1 111.81(8) . .
O6 V5 V1 126.58(7) 2_665 .
O16 V5 V1 109.02(6) 2_665 .
O17 V5 V1 40.71(6) . .
O14 V5 V1 36.78(5) . .
V4 V5 V1 69.060(16) . .
O3 V3 O12 103.82(10) . .
O3 V3 O18 101.88(10) . .
O12 V3 O18 96.62(9) . .
O3 V3 O16 101.25(10) . .
O12 V3 O16 96.12(9) . .
O18 V3 O16 150.01(8) . .
O3 V3 O4 97.13(9) . .
O12 V3 O4 158.68(8) . .
O18 V3 O4 82.66(8) . .
O16 V3 O4 75.75(8) . .
O3 V3 F1 176.18(9) . .
O12 V3 F1 79.85(7) . .
O18 V3 F1 76.47(7) . .
O16 V3 F1 79.22(7) . .
O4 V3 F1 79.27(7) . .
O8 V6 O15 106.03(10) . .
O8 V6 O17 108.52(10) . .
O15 V6 O17 110.57(10) . .
O8 V6 O4 107.71(11) . .
O15 V6 O4 112.69(10) . .
O17 V6 O4 111.07(9) . .
O9 V7 F2 108.94(12) . .
O9 V7 F3 100.76(11) . .
F2 V7 F3 88.86(9) . .
O9 V7 O15 98.12(11) . .
F2 V7 O15 89.73(9) . .
F3 V7 O15 160.47(8) . .
O9 V7 O18 116.66(12) . .
F2 V7 O18 134.31(9) . .
F3 V7 O18 85.55(8) . .
O15 V7 O18 81.55(8) . .
V3 F1 V2 91.46(6) . .
V3 F1 V1 93.99(6) . .
V2 F1 V1 90.41(6) . .
V6 O4 V4 135.04(11) . 2_665
V6 O4 V3 113.38(10) . .
V4 O4 V3 102.19(9) 2_665 .
V6 O17 V5 132.35(12) . .
V6 O17 V1 112.83(9) . .
V5 O17 V1 101.92(9) . .
V4 O14 V1 131.05(11) . .
V4 O14 V5 103.09(9) . .
V1 O14 V5 105.33(9) . .
V5 O16 V3 130.43(11) 2_665 .
V5 O16 V4 101.57(9) 2_665 2_665
V3 O16 V4 104.52(10) . 2_665
V3 O18 V1 111.39(10) . .
V3 O18 V7 128.01(10) . .
V1 O18 V7 120.59(11) . .
V1 O11 V2 113.60(11) . .
V5 O6 V2 138.35(12) 2_665 .
V3 O12 V2 113.93(10) . .
V4 O13 V2 134.76(11) . .
V6 O15 V7 118.08(11) . .
C42 N3 H11N 113(3) . .
C42 N3 H10N 114(3) . .
H11N N3 H10N 104(4) . .
C42 N3 H12N 109(3) . .
H11N N3 H12N 103(4) . .
H10N N3 H12N 113(4) . .
C36 N1 H5N 107(2) . .
C36 N1 H4N 110(2) . .
H5N N1 H4N 110(3) . .
C36 N1 H31N 110(3) . .
H5N N1 H31N 112(4) . .
H4N N1 H31N 108(4) . .
N2 C29 C44 113.6(3) . .
N2 C29 H29A 108.8 . .
C44 C29 H29A 108.8 . .
N2 C29 H29B 108.8 . .
C44 C29 H29B 108.8 . .
H29A C29 H29B 107.7 . .
C30B C30 C33 120.8(3) . .
C30B C30 H30 119.6 . .
C33 C30 H30 119.6 . .
C41 C31 C30B 120.4(3) . .
C41 C31 H31 119.8 . .
C30B C31 H31 119.8 . .
C33 C32 C41 119.8(3) . .
C33 C32 H32 120.1 . .
C41 C32 H32 120.1 . .
C30 C33 C32 119.7(3) . .
C30 C33 C37 120.7(3) . .
C32 C33 C37 119.6(3) . .
C37 N4 H20N 116(2) . .
C37 N4 H8N 112(3) . .
H20N N4 H8N 103(3) . .
C37 N4 H30N 111(2) . .
H20N N4 H30N 103(3) . .
H8N N4 H30N 110(4) . .
C43 C35 C44 121.2(3) . .
C43 C35 H35 119.4 . .
C44 C35 H35 119.4 . .
N1 C36 C43 113.7(3) . .
N1 C36 H36A 108.8 . .
C43 C36 H36A 108.8 . .
N1 C36 H36B 108.8 . .
C43 C36 H36B 108.8 . .
H36A C36 H36B 107.7 . .
N4 C37 C33 111.9(3) . .
N4 C37 H37A 109.2 . .
C33 C37 H37A 109.2 . .
N4 C37 H37B 109.2 . .
C33 C37 H37B 109.2 . .
H37A C37 H37B 107.9 . .
C44 C38 C39 120.6(3) . .
C44 C38 H38 119.7 . .
C39 C38 H38 119.7 . .
C38 C39 C40 120.1(3) . .
C38 C39 H39 120.0 . .
C40 C39 H39 120.0 . .
C43 C40 C39 119.7(3) . .
C43 C40 H40 120.2 . .
C39 C40 H40 120.2 . .
C31 C41 C32 119.8(3) . .
C31 C41 C42 120.3(3) . .
C32 C41 C42 119.8(3) . .
N3 C42 C41 111.9(3) . .
N3 C42 H42A 109.2 . .
C41 C42 H42A 109.2 . .
N3 C42 H42B 109.2 . .
C41 C42 H42B 109.2 . .
H42A C42 H42B 107.9 . .
C40 C43 C35 119.6(3) . .
C40 C43 C36 121.3(3) . .
C35 C43 C36 119.0(3) . .
C38 C44 C35 118.8(3) . .
C38 C44 C29 122.3(3) . .
C35 C44 C29 118.9(3) . .
C30 C30B C31 119.5(3) . .
C30 C30B H30B 120.2 . .
C31 C30B H30B 120.2 . .
C29 N2 H22N 109(2) . .
C29 N2 H21N 116.1(19) . .
H22N N2 H21N 104(3) . .
C29 N2 H23N 112(3) . .
H22N N2 H23N 107(4) . .
H21N N2 H23N 108(4) . .

loop_
_geom_bond_atom_site_label_1
_geom_bond_atom_site_label_2
_geom_bond_distance
_geom_bond_site_symmetry_2
V2 O2 1.604(2) .
V2 O6 1.934(2) .
V2 O13 1.9370(19) .
V2 O11 1.987(2) .
V2 O12 1.9930(18) .
V2 F1 2.1870(16) .
V2 V1 3.1183(7) .
V4 O5 1.602(2) .
V4 O13 1.7238(19) .
V4 O14 1.905(2) .
V4 O4 1.936(2) 2_665
V4 O16 2.008(2) 2_665
V4 V5 3.0483(7) .
V1 O1 1.599(2) .
V1 O11 1.736(2) .
V1 O14 1.9368(18) .
V1 O18 1.9505(19) .
V1 O17 2.080(2) .
V1 F1 2.2072(18) .
V1 V5 3.1199(7) .
V5 O7 1.598(2) .
V5 O6 1.739(2) 2_665
V5 O16 1.926(2) 2_665
V5 O17 1.9353(18) .
V5 O14 1.987(2) .
V3 O3 1.6069(19) .
V3 O12 1.737(2) .
V3 O18 1.937(2) .
V3 O16 1.940(2) .
V3 O4 2.074(2) .
V3 F1 2.1842(15) .
V6 O8 1.599(2) .
V6 O15 1.723(2) .
V6 O17 1.800(2) .
V6 O4 1.811(2) .
V7 O9 1.599(2) .
V7 F2 1.815(2) .
V7 F3 1.9139(19) .
V7 O15 2.001(2) .
V7 O18 2.003(2) .
O4 V4 1.936(2) 2_665
O16 V5 1.926(2) 2_665
O16 V4 2.008(2) 2_665
O6 V5 1.739(2) 2_665
N3 C42 1.486(4) .
N3 H11N 0.88(5) .
N3 H10N 0.82(5) .
N3 H12N 0.88(5) .
N1 C36 1.498(4) .
N1 H5N 1.05(4) .
N1 H4N 0.92(4) .
N1 H31N 0.81(4) .
C29 N2 1.490(4) .
C29 C44 1.505(5) .
C29 H29A 0.9700 .
C29 H29B 0.9700 .
C30 C30B 1.382(5) .
C30 C33 1.383(5) .
C30 H30 0.9300 .
C31 C41 1.380(5) .
C31 C30B 1.394(5) .
C31 H31 0.9300 .
C32 C33 1.396(4) .
C32 C41 1.398(4) .
C32 H32 0.9300 .
C33 C37 1.513(4) .
N4 C37 1.485(4) .
N4 H20N 0.83(4) .
N4 H8N 0.95(5) .
N4 H30N 0.87(4) .
C35 C43 1.392(5) .
C35 C44 1.393(4) .
C35 H35 0.9300 .
C36 C43 1.511(4) .
C36 H36A 0.9700 .
C36 H36B 0.9700 .
C37 H37A 0.9700 .
C37 H37B 0.9700 .
C38 C44 1.385(4) .
C38 C39 1.394(5) .
C38 H38 0.9300 .
C39 C40 1.395(5) .
C39 H39 0.9300 .
C40 C43 1.390(4) .
C40 H40 0.9300 .
C41 C42 1.506(5) .
C42 H42A 0.9700 .
C42 H42B 0.9700 .
C30B H30B 0.9300 .
N2 H22N 0.74(4) .
N2 H21N 0.97(4) .
N2 H23N 0.68(4) .

loop_
_geom_torsion_atom_site_label_1
_geom_torsion_atom_site_label_2
_geom_torsion_atom_site_label_3
_geom_torsion_atom_site_label_4
_geom_torsion
_geom_torsion_site_symmetry_1
_geom_torsion_site_symmetry_4
O8 V6 O4 V4 39.40(17) . 2_665
O15 V6 O4 V4 155.99(14) . 2_665
O17 V6 O4 V4 -79.32(17) . 2_665
O8 V6 O4 V3 178.74(10) . .
O15 V6 O4 V3 -64.66(12) . .
O17 V6 O4 V3 60.03(12) . .
O8 V6 O17 V5 -42.98(19) . .
O15 V6 O17 V5 -158.88(14) . .
O4 V6 O17 V5 75.24(17) . .
O8 V6 O17 V1 -176.38(11) . .
O15 V6 O17 V1 67.72(13) . .
O4 V6 O17 V1 -58.16(13) . .
O1 V1 O11 V2 -179.66(10) . .
O14 V1 O11 V2 -73.37(11) . .
O18 V1 O11 V2 77.12(11) . .
O17 V1 O11 V2 -11.6(3) . .
F1 V1 O11 V2 3.04(8) . .
V5 V1 O11 V2 -56.41(13) . .
O3 V3 O12 V2 178.63(12) . .
O18 V3 O12 V2 -77.37(12) . .
O16 V3 O12 V2 75.43(12) . .
O4 V3 O12 V2 9.4(3) . .
F1 V3 O12 V2 -2.44(10) . .
O5 V4 O13 V2 152.79(16) . .
O14 V4 O13 V2 42.34(18) . .
O4 V4 O13 V2 -101.03(17) 2_665 .
O16 V4 O13 V2 -30.5(3) 2_665 .
V5 V4 O13 V2 13.5(2) . .
O8 V6 O15 V7 -177.81(12) . .
O17 V6 O15 V7 -60.37(15) . .
O4 V6 O15 V7 64.60(15) . .
C30B C30 C33 C32 -0.6(5) . .
C30B C30 C33 C37 -178.0(3) . .
C41 C32 C33 C30 1.2(4) . .
C41 C32 C33 C37 178.7(3) . .
C30 C33 C37 N4 -91.3(3) . .
C32 C33 C37 N4 91.3(4) . .
C44 C38 C39 C40 -1.0(5) . .
C38 C39 C40 C43 0.0(5) . .
C30B C31 C41 C32 -0.7(5) . .
C30B C31 C41 C42 177.8(3) . .
C33 C32 C41 C31 -0.6(4) . .
C33 C32 C41 C42 -179.1(3) . .
C31 C41 C42 N3 100.4(3) . .
C32 C41 C42 N3 -81.1(4) . .
C39 C40 C43 C35 1.5(5) . .
C39 C40 C43 C36 178.5(3) . .
C44 C35 C43 C40 -2.2(4) . .
C44 C35 C43 C36 -179.3(3) . .
N1 C36 C43 C40 67.5(4) . .
N1 C36 C43 C35 -115.5(3) . .
C39 C38 C44 C35 0.3(5) . .
C39 C38 C44 C29 178.0(3) . .
C43 C35 C44 C38 1.3(4) . .
C43 C35 C44 C29 -176.5(3) . .
N2 C29 C44 C38 63.8(4) . .
N2 C29 C44 C35 -118.4(3) . .
C33 C30 C30B C31 -0.7(5) . .
C41 C31 C30B C30 1.3(5) . .
